data_8105419
loop_
_publ_author_name
'Kou, Jianlan'

_publ_section_title
;
 Structure of
 7-(3,3,4,4,5,5-hexafluoro-2-(2-methylbenzo[b]thiophen-3-yl)cyclopent-1-en-1-yl)-8-methylquinoline,
 C24H15F6NS
;
_journal_issue 5
_journal_name_full 'Zeitschrift f\"ur Kristallographie - New Crystal Structures'
_journal_page_first 1195
_journal_page_last 1197
_journal_paper_doi 10.1515/ncrs-2020-0246
_journal_volume 235
_journal_year 2020
_chemical_formula_sum 'C24 H15 F6 N S'
_chemical_formula_weight 463.43
_space_group_crystal_system monoclinic
_space_group_IT_number 14
_space_group_name_Hall '-P 2yn'
_space_group_name_H-M_alt 'P 1 21/n 1'
_atom_sites_solution_hydrogens geom
_audit_creation_method SHELXL-2014/7
_cell_angle_alpha 90
_cell_angle_beta 119.1850(10)
_cell_angle_gamma 90
_cell_formula_units_Z 4
_cell_length_a 10.5279(11)
_cell_length_b 21.242(2)
_cell_length_c 10.7096(11)
_cell_measurement_reflns_used 7339
_cell_measurement_temperature 296(2)
_cell_measurement_theta_max 27.26
_cell_measurement_theta_min 2.22
_cell_volume 2091.0(4)
_computing_cell_refinement 'Bruker SMART'
_computing_data_collection 'Bruker SMART'
_computing_data_reduction 'Bruker SAINT'
_computing_molecular_graphics 'Bruker SHELXTL'
_computing_publication_material 'Bruker SHELXTL'
_computing_structure_refinement 'SHELXL-2014/7 (Sheldrick, 2014)'
_computing_structure_solution 'Bruker SHELXTL'
_diffrn_ambient_temperature 296(2)
_diffrn_measured_fraction_theta_full 0.996
_diffrn_measured_fraction_theta_max 0.996
_diffrn_measurement_device_type 'CCD area detector'
_diffrn_measurement_method 'phi and omega scans'
_diffrn_radiation_type MoK\a
_diffrn_radiation_wavelength 0.71073
_diffrn_reflns_av_R_equivalents 0.0171
_diffrn_reflns_av_unetI/netI 0.0139
_diffrn_reflns_Laue_measured_fraction_full 0.996
_diffrn_reflns_Laue_measured_fraction_max 0.996
_diffrn_reflns_limit_h_max 12
_diffrn_reflns_limit_h_min -12
_diffrn_reflns_limit_k_max 25
_diffrn_reflns_limit_k_min -25
_diffrn_reflns_limit_l_max 12
_diffrn_reflns_limit_l_min -12
_diffrn_reflns_number 16435
_diffrn_reflns_point_group_measured_fraction_full 0.996
_diffrn_reflns_point_group_measured_fraction_max 0.996
_diffrn_reflns_theta_full 25.000
_diffrn_reflns_theta_max 25.000
_diffrn_reflns_theta_min 2.902
_exptl_absorpt_coefficient_mu 0.219
_exptl_absorpt_correction_type none
_exptl_crystal_colour colorless
_exptl_crystal_density_diffrn 1.472
_exptl_crystal_description block
_exptl_crystal_F_000 944
_exptl_crystal_size_max 0.260
_exptl_crystal_size_mid 0.240
_exptl_crystal_size_min 0.230
_refine_diff_density_max 0.481
_refine_diff_density_min -0.493
_refine_diff_density_rms 0.039
_refine_ls_extinction_coef .
_refine_ls_extinction_method none
_refine_ls_goodness_of_fit_ref 1.034
_refine_ls_hydrogen_treatment constr
_refine_ls_matrix_type full
_refine_ls_number_parameters 291
_refine_ls_number_reflns 3670
_refine_ls_number_restraints 0
_refine_ls_restrained_S_all 1.034
_refine_ls_R_factor_all 0.0611
_refine_ls_R_factor_gt 0.0488
_refine_ls_shift/su_max 0.000
_refine_ls_shift/su_mean 0.000
_refine_ls_structure_factor_coef Fsqd
_refine_ls_weighting_details 'w=1/[\s^2^(Fo^2^)+(0.0725P)^2^+0.9903P] where P=(Fo^2^+2Fc^2^)/3'
_refine_ls_weighting_scheme calc
_refine_ls_wR_factor_gt 0.1358
_refine_ls_wR_factor_ref 0.1441
_reflns_Friedel_coverage 0.000
_reflns_Friedel_fraction_full .
_reflns_Friedel_fraction_max .
_reflns_number_gt 2954
_reflns_number_total 3670
_reflns_threshold_expression 'I > 2\s(I)'
_cod_data_source_file suppl_ncrs-2020-0246_suppl.cif
_cod_data_source_block 1
_cod_original_sg_symbol_H-M 'P 21/n'
_cod_database_code 8105419
_shelx_shelxl_version_number 2014/7
_shelx_space_group_comment
; 
The symmetry employed for this shelxl refinement is uniquely defined 
by the following loop, which should always be used as a source of 
symmetry information in preference to the above space-group names. 
They are only intended as comments. 
;
_shelx_estimated_absorpt_t_min 0.945
_shelx_estimated_absorpt_t_max 0.951

loop_
_space_group_symop_operation_xyz
'x, y, z'
'-x+1/2, y+1/2, -z+1/2'
'-x, -y, -z'
'x-1/2, -y-1/2, z-1/2'

loop_
_atom_site_label
_atom_site_type_symbol
_atom_site_fract_x
_atom_site_fract_y
_atom_site_fract_z
_atom_site_U_iso_or_equiv
_atom_site_adp_type
_atom_site_occupancy
_atom_site_site_symmetry_order
_atom_site_calc_flag
_atom_site_refinement_flags_posn
_atom_site_refinement_flags_adp
_atom_site_refinement_flags_occupancy
_atom_site_disorder_assembly
_atom_site_disorder_group
C1 C 1.0959(3) 0.34164(17) 0.4542(3) 0.0835(9) Uani 1 1 d . . . . .
H1 H 1.1513 0.3148 0.4314 0.100 Uiso 1 1 calc R U . . .
C2 C 1.1661(3) 0.37325(18) 0.5842(3) 0.0870(9) Uani 1 1 d . . . . .
H2 H 1.2651 0.3673 0.6455 0.104 Uiso 1 1 calc R U . . .
C3 C 1.0893(3) 0.41231(16) 0.6198(3) 0.0759(8) Uani 1 1 d . . . . .
H3 H 1.1349 0.4343 0.7058 0.091 Uiso 1 1 calc R U . . .
C4 C 0.9386(3) 0.42004(12) 0.5263(2) 0.0546(6) Uani 1 1 d . . . . .
C5 C 0.8760(2) 0.38626(10) 0.3960(2) 0.0480(5) Uani 1 1 d . . . . .
N1 N 0.9569(2) 0.34699(11) 0.3612(2) 0.0660(6) Uani 1 1 d . . . . .
C7 C 0.7245(2) 0.39215(10) 0.2954(2) 0.0440(5) Uani 1 1 d . . . . .
C8 C 0.6411(2) 0.43086(10) 0.3304(2) 0.0447(5) Uani 1 1 d . . . . .
C9 C 0.7063(3) 0.46419(11) 0.4626(2) 0.0575(6) Uani 1 1 d . . . . .
H9 H 0.6491 0.4904 0.4845 0.069 Uiso 1 1 calc R U . . .
C10 C 0.8494(3) 0.45847(13) 0.5567(3) 0.0630(6) Uani 1 1 d . . . . .
H10 H 0.8891 0.4803 0.6428 0.076 Uiso 1 1 calc R U . . .
C11 C 0.6653(3) 0.35731(12) 0.1567(2) 0.0565(6) Uani 1 1 d . . . . .
H11A H 0.6452 0.3145 0.1703 0.085 Uiso 1 1 calc R U . . .
H11B H 0.7356 0.3579 0.1241 0.085 Uiso 1 1 calc R U . . .
H11C H 0.5773 0.3772 0.0868 0.085 Uiso 1 1 calc R U . . .
C12 C 0.4836(2) 0.44176(9) 0.2329(2) 0.0445(5) Uani 1 1 d . . . . .
C13 C 0.4277(3) 0.50805(11) 0.1908(3) 0.0567(6) Uani 1 1 d . . . . .
C14 C 0.2718(3) 0.50079(12) 0.0706(3) 0.0667(7) Uani 1 1 d . . . . .
C15 C 0.2296(3) 0.43472(12) 0.0931(3) 0.0596(6) Uani 1 1 d . . . . .
C16 C 0.3725(2) 0.40092(10) 0.1763(2) 0.0479(5) Uani 1 1 d . . . . .
C17 C 0.3752(2) 0.33274(10) 0.2023(3) 0.0519(5) Uani 1 1 d . . . . .
C18 C 0.3390(3) 0.28746(12) 0.0999(3) 0.0717(8) Uani 1 1 d . . . . .
C19 C 0.2985(3) 0.29436(18) -0.0549(4) 0.0958(11) Uani 1 1 d . . . . .
H19A H 0.3156 0.3369 -0.0729 0.144 Uiso 1 1 calc R U . . .
H19B H 0.1974 0.2843 -0.1140 0.144 Uiso 1 1 calc R U . . .
H19C H 0.3566 0.2663 -0.0765 0.144 Uiso 1 1 calc R U . . .
C20 C 0.3977(3) 0.24196(12) 0.3364(4) 0.0791(9) Uani 1 1 d . . . . .
C21 C 0.4116(2) 0.30807(10) 0.3404(3) 0.0575(6) Uani 1 1 d . . . . .
C22 C 0.4542(3) 0.33917(12) 0.4705(3) 0.0609(6) Uani 1 1 d . . . . .
H22 H 0.4642 0.3827 0.4755 0.073 Uiso 1 1 calc R U . . .
C23 C 0.4811(3) 0.30562(16) 0.5900(4) 0.0841(9) Uani 1 1 d . . . . .
H23 H 0.5113 0.3264 0.6764 0.101 Uiso 1 1 calc R U . . .
C24 C 0.4635(4) 0.2405(2) 0.5831(5) 0.1056(13) Uani 1 1 d . . . . .
H24 H 0.4798 0.2184 0.6646 0.127 Uiso 1 1 calc R U . . .
F1 F 0.50921(19) 0.54350(7) 0.1536(2) 0.0874(5) Uani 1 1 d . . . . .
F2 F 0.4252(2) 0.53976(7) 0.30017(18) 0.0895(6) Uani 1 1 d . . . . .
F3 F 0.1823(2) 0.54553(8) 0.0668(3) 0.1131(7) Uani 1 1 d . . . . .
F4 F 0.2720(2) 0.50251(9) -0.05613(18) 0.0980(6) Uani 1 1 d . . . . .
F5 F 0.15824(18) 0.43741(9) 0.1689(2) 0.0891(5) Uani 1 1 d . . . . .
F6 F 0.13701(16) 0.40776(8) -0.03272(17) 0.0807(5) Uani 1 1 d . . . . .
C25 C 0.4231(4) 0.20870(16) 0.4595(6) 0.1060(14) Uani 1 1 d . . . . .
H25 H 0.4123 0.1652 0.4565 0.127 Uiso 1 1 calc R U . . .
S1 S 0.34820(9) 0.21291(3) 0.16844(12) 0.0981(4) Uani 1 1 d . . . . .

loop_
_atom_site_aniso_label
_atom_site_aniso_U_11
_atom_site_aniso_U_22
_atom_site_aniso_U_33
_atom_site_aniso_U_23
_atom_site_aniso_U_13
_atom_site_aniso_U_12
C1 0.0472(15) 0.110(2) 0.085(2) -0.0070(17) 0.0258(14) 0.0095(15)
C2 0.0457(14) 0.122(3) 0.0748(19) -0.0033(18) 0.0151(14) 0.0044(16)
C3 0.0575(16) 0.101(2) 0.0524(14) -0.0051(14) 0.0138(12) -0.0155(15)
C4 0.0520(13) 0.0616(14) 0.0481(12) 0.0028(10) 0.0228(11) -0.0112(11)
C5 0.0463(11) 0.0513(12) 0.0476(11) 0.0034(9) 0.0239(10) -0.0057(9)
N1 0.0470(11) 0.0807(15) 0.0677(13) -0.0055(11) 0.0260(10) 0.0046(10)
C7 0.0456(11) 0.0435(11) 0.0442(11) 0.0007(8) 0.0230(9) -0.0039(9)
C8 0.0483(12) 0.0413(11) 0.0479(11) -0.0020(9) 0.0261(10) -0.0065(9)
C9 0.0627(15) 0.0594(14) 0.0550(13) -0.0127(11) 0.0322(12) -0.0068(11)
C10 0.0671(16) 0.0717(16) 0.0465(12) -0.0143(11) 0.0248(12) -0.0151(12)
C11 0.0506(13) 0.0639(14) 0.0519(12) -0.0098(11) 0.0227(10) 0.0039(11)
C12 0.0492(12) 0.0418(11) 0.0472(11) -0.0045(9) 0.0272(10) 0.0008(9)
C13 0.0665(15) 0.0443(12) 0.0630(14) -0.0025(10) 0.0344(12) 0.0008(10)
C14 0.0665(16) 0.0520(14) 0.0740(17) 0.0018(12) 0.0283(13) 0.0134(12)
C15 0.0501(13) 0.0592(14) 0.0676(15) -0.0078(12) 0.0273(12) 0.0066(11)
C16 0.0462(11) 0.0443(11) 0.0558(12) -0.0072(9) 0.0269(10) 0.0028(9)
C17 0.0386(11) 0.0402(11) 0.0746(15) -0.0112(10) 0.0258(10) -0.0019(9)
C18 0.0464(13) 0.0576(15) 0.105(2) -0.0300(14) 0.0320(14) -0.0048(11)
C19 0.0665(18) 0.110(3) 0.090(2) -0.0516(19) 0.0224(16) 0.0010(17)
C20 0.0560(15) 0.0409(13) 0.151(3) 0.0093(16) 0.0589(17) 0.0037(11)
C21 0.0393(11) 0.0379(11) 0.1002(19) 0.0017(12) 0.0380(12) 0.0019(9)
C22 0.0507(13) 0.0560(14) 0.0827(17) 0.0130(13) 0.0378(12) 0.0064(11)
C23 0.0686(18) 0.094(2) 0.101(2) 0.0393(18) 0.0502(17) 0.0165(15)
C24 0.087(2) 0.102(3) 0.148(4) 0.062(3) 0.072(3) 0.025(2)
F1 0.0842(11) 0.0637(10) 0.1063(13) 0.0218(9) 0.0402(10) -0.0072(8)
F2 0.1135(14) 0.0608(9) 0.0825(10) -0.0205(8) 0.0387(10) 0.0188(9)
F3 0.0808(12) 0.0631(10) 0.1655(19) -0.0030(11) 0.0365(12) 0.0308(9)
F4 0.1115(14) 0.0934(13) 0.0656(10) 0.0108(9) 0.0249(10) -0.0115(10)
F5 0.0708(10) 0.0986(13) 0.1179(14) 0.0111(10) 0.0617(10) 0.0234(9)
F6 0.0528(8) 0.0752(10) 0.0847(11) -0.0106(8) 0.0106(8) 0.0004(7)
C25 0.084(2) 0.0543(17) 0.198(4) 0.043(2) 0.084(3) 0.0135(16)
S1 0.0719(5) 0.0430(4) 0.1785(10) -0.0350(5) 0.0604(6) -0.0107(3)

loop_
_atom_type_symbol
_atom_type_description
_atom_type_scat_dispersion_real
_atom_type_scat_dispersion_imag
_atom_type_scat_source
C C 0.0033 0.0016 'International Tables Vol C Tables 4.2.6.8 and 6.1.1.4'
H H 0.0000 0.0000 'International Tables Vol C Tables 4.2.6.8 and 6.1.1.4'
N N 0.0061 0.0033 'International Tables Vol C Tables 4.2.6.8 and 6.1.1.4'
F F 0.0171 0.0103 'International Tables Vol C Tables 4.2.6.8 and 6.1.1.4'
S S 0.1246 0.1234 'International Tables Vol C Tables 4.2.6.8 and 6.1.1.4'

loop_
_geom_angle_atom_site_label_1
_geom_angle_atom_site_label_2
_geom_angle_atom_site_label_3
_geom_angle
_geom_angle_site_symmetry_1
_geom_angle_site_symmetry_3
N1 C1 C2 124.7(3) . .
C3 C2 C1 119.0(3) . .
C2 C3 C4 119.7(3) . .
C10 C4 C3 123.5(2) . .
C10 C4 C5 118.9(2) . .
C3 C4 C5 117.5(2) . .
N1 C5 C4 121.7(2) . .
N1 C5 C7 117.56(19) . .
C4 C5 C7 120.7(2) . .
C1 N1 C5 117.3(2) . .
C8 C7 C5 118.08(18) . .
C8 C7 C11 123.50(19) . .
C5 C7 C11 118.40(19) . .
C7 C8 C9 120.2(2) . .
C7 C8 C12 122.81(18) . .
C9 C8 C12 116.92(19) . .
C10 C9 C8 121.3(2) . .
C9 C10 C4 120.7(2) . .
C16 C12 C8 130.24(19) . .
C16 C12 C13 109.98(19) . .
C8 C12 C13 119.69(18) . .
F1 C13 F2 105.1(2) . .
F1 C13 C12 113.6(2) . .
F2 C13 C12 111.91(19) . .
F1 C13 C14 112.9(2) . .
F2 C13 C14 108.2(2) . .
C12 C13 C14 105.15(19) . .
F3 C14 F4 107.3(2) . .
F3 C14 C13 114.2(2) . .
F4 C14 C13 108.4(2) . .
F3 C14 C15 114.1(2) . .
F4 C14 C15 108.9(2) . .
C13 C14 C15 103.7(2) . .
F6 C15 F5 106.0(2) . .
F6 C15 C16 114.63(19) . .
F5 C15 C16 110.7(2) . .
F6 C15 C14 110.9(2) . .
F5 C15 C14 110.2(2) . .
C16 C15 C14 104.40(19) . .
C12 C16 C17 128.2(2) . .
C12 C16 C15 111.0(2) . .
C17 C16 C15 120.18(19) . .
C18 C17 C21 113.6(2) . .
C18 C17 C16 124.6(2) . .
C21 C17 C16 121.70(19) . .
C17 C18 C19 129.4(3) . .
C17 C18 S1 111.6(2) . .
C19 C18 S1 119.0(2) . .
C25 C20 C21 120.3(3) . .
C25 C20 S1 128.5(3) . .
C21 C20 S1 111.2(2) . .
C22 C21 C20 118.5(3) . .
C22 C21 C17 130.3(2) . .
C20 C21 C17 111.2(2) . .
C23 C22 C21 120.2(3) . .
C22 C23 C24 120.4(4) . .
C25 C24 C23 121.1(3) . .
C24 C25 C20 119.5(3) . .
C20 S1 C18 92.36(13) . .

loop_
_geom_bond_atom_site_label_1
_geom_bond_atom_site_label_2
_geom_bond_distance
_geom_bond_site_symmetry_2
C1 N1 1.313(3) .
C1 C2 1.390(4) .
C2 C3 1.337(4) .
C3 C4 1.413(4) .
C4 C10 1.398(4) .
C4 C5 1.414(3) .
C5 N1 1.367(3) .
C5 C7 1.430(3) .
C7 C8 1.381(3) .
C7 C11 1.496(3) .
C8 C9 1.425(3) .
C8 C12 1.485(3) .
C9 C10 1.348(4) .
C12 C16 1.340(3) .
C12 C13 1.508(3) .
C13 F1 1.340(3) .
C13 F2 1.362(3) .
C13 C14 1.521(4) .
C14 F3 1.324(3) .
C14 F4 1.359(3) .
C14 C15 1.526(4) .
C15 F6 1.347(3) .
C15 F5 1.350(3) .
C15 C16 1.505(3) .
C16 C17 1.472(3) .
C17 C18 1.366(3) .
C17 C21 1.434(4) .
C18 C19 1.503(5) .
C18 S1 1.728(3) .
C20 C25 1.402(5) .
C20 C21 1.410(3) .
C20 S1 1.725(4) .
C21 C22 1.403(4) .
C22 C23 1.369(4) .
C23 C24 1.393(5) .
C24 C25 1.356(6) .

loop_
_geom_torsion_atom_site_label_1
_geom_torsion_atom_site_label_2
_geom_torsion_atom_site_label_3
_geom_torsion_atom_site_label_4
_geom_torsion
_geom_torsion_site_symmetry_1
_geom_torsion_site_symmetry_2
_geom_torsion_site_symmetry_3
_geom_torsion_site_symmetry_4
N1 C1 C2 C3 -0.1(6) . . . .
C1 C2 C3 C4 0.9(5) . . . .
C2 C3 C4 C10 178.2(3) . . . .
C2 C3 C4 C5 -1.2(4) . . . .
C10 C4 C5 N1 -178.7(2) . . . .
C3 C4 C5 N1 0.6(3) . . . .
C10 C4 C5 C7 1.2(3) . . . .
C3 C4 C5 C7 -179.4(2) . . . .
C2 C1 N1 C5 -0.4(5) . . . .
C4 C5 N1 C1 0.2(4) . . . .
C7 C5 N1 C1 -179.8(2) . . . .
N1 C5 C7 C8 178.9(2) . . . .
C4 C5 C7 C8 -1.0(3) . . . .
N1 C5 C7 C11 -2.4(3) . . . .
C4 C5 C7 C11 177.6(2) . . . .
C5 C7 C8 C9 0.7(3) . . . .
C11 C7 C8 C9 -177.8(2) . . . .
C5 C7 C8 C12 178.50(18) . . . .
C11 C7 C8 C12 -0.1(3) . . . .
C7 C8 C9 C10 -0.6(3) . . . .
C12 C8 C9 C10 -178.5(2) . . . .
C8 C9 C10 C4 0.8(4) . . . .
C3 C4 C10 C9 179.6(3) . . . .
C5 C4 C10 C9 -1.1(4) . . . .
C7 C8 C12 C16 59.2(3) . . . .
C9 C8 C12 C16 -122.9(2) . . . .
C7 C8 C12 C13 -124.5(2) . . . .
C9 C8 C12 C13 53.3(3) . . . .
C16 C12 C13 F1 -137.6(2) . . . .
C8 C12 C13 F1 45.4(3) . . . .
C16 C12 C13 F2 103.5(2) . . . .
C8 C12 C13 F2 -73.5(3) . . . .
C16 C12 C13 C14 -13.8(2) . . . .
C8 C12 C13 C14 169.24(19) . . . .
F1 C13 C14 F3 -88.4(3) . . . .
F2 C13 C14 F3 27.5(3) . . . .
C12 C13 C14 F3 147.2(2) . . . .
F1 C13 C14 F4 31.2(3) . . . .
F2 C13 C14 F4 147.1(2) . . . .
C12 C13 C14 F4 -93.2(2) . . . .
F1 C13 C14 C15 146.8(2) . . . .
F2 C13 C14 C15 -97.3(2) . . . .
C12 C13 C14 C15 22.5(2) . . . .
F3 C14 C15 F6 88.1(3) . . . .
F4 C14 C15 F6 -31.8(3) . . . .
C13 C14 C15 F6 -147.1(2) . . . .
F3 C14 C15 F5 -29.0(3) . . . .
F4 C14 C15 F5 -148.9(2) . . . .
C13 C14 C15 F5 95.8(2) . . . .
F3 C14 C15 C16 -147.9(2) . . . .
F4 C14 C15 C16 92.2(2) . . . .
C13 C14 C15 C16 -23.1(2) . . . .
C8 C12 C16 C17 3.9(4) . . . .
C13 C12 C16 C17 -172.7(2) . . . .
C8 C12 C16 C15 175.2(2) . . . .
C13 C12 C16 C15 -1.3(3) . . . .
F6 C15 C16 C12 137.4(2) . . . .
F5 C15 C16 C12 -102.8(2) . . . .
C14 C15 C16 C12 15.8(3) . . . .
F6 C15 C16 C17 -50.4(3) . . . .
F5 C15 C16 C17 69.4(3) . . . .
C14 C15 C16 C17 -172.0(2) . . . .
C12 C16 C17 C18 -118.4(3) . . . .
C15 C16 C17 C18 71.0(3) . . . .
C12 C16 C17 C21 64.2(3) . . . .
C15 C16 C17 C21 -106.4(2) . . . .
C21 C17 C18 C19 -178.4(2) . . . .
C16 C17 C18 C19 4.0(4) . . . .
C21 C17 C18 S1 0.0(3) . . . .
C16 C17 C18 S1 -177.61(17) . . . .
C25 C20 C21 C22 1.4(4) . . . .
S1 C20 C21 C22 -178.75(17) . . . .
C25 C20 C21 C17 -177.6(2) . . . .
S1 C20 C21 C17 2.2(2) . . . .
C18 C17 C21 C22 179.7(2) . . . .
C16 C17 C21 C22 -2.7(3) . . . .
C18 C17 C21 C20 -1.4(3) . . . .
C16 C17 C21 C20 176.27(19) . . . .
C20 C21 C22 C23 -0.2(3) . . . .
C17 C21 C22 C23 178.7(2) . . . .
C21 C22 C23 C24 -1.3(4) . . . .
C22 C23 C24 C25 1.6(5) . . . .
C23 C24 C25 C20 -0.4(5) . . . .
C21 C20 C25 C24 -1.2(5) . . . .
S1 C20 C25 C24 179.1(3) . . . .
C25 C20 S1 C18 177.9(3) . . . .
C21 C20 S1 C18 -1.90(19) . . . .
C17 C18 S1 C20 1.1(2) . . . .
C19 C18 S1 C20 179.7(2) . . . .
